data_4105918
loop_
_publ_author_name
'Chang Yeon Lee'
'Youn-Sang Bae'
'Nak Cheon Jeong'
'Omar K. Farha'
'Amy A. Sarjeant'
'Charlotte L. Stern'
'Peter Nickias'
'Randall Q. Snurr'
'Joseph T. Hupp'
'SonBinh T. Nguyen'

_publ_section_title
;
 Kinetic Separation of Propene and Propane in Metal-Organic Frameworks:
 Controlling Diffusion Rates in Plate-Shaped Crystals via Tuning of Pore
 Apertures and Crystallite Aspect Ratios
;
_journal_name_full 'Journal of the American Chemical Society'
_journal_page_first 5228
_journal_page_last 5231
_journal_paper_doi 10.1021/ja200553m
_journal_volume 133
_journal_year 2011
_chemical_formula_moiety 'C48 H27 N2 O8 Zn2'
_chemical_formula_sum 'C48 H27 N2 O8 Zn2'
_chemical_formula_weight 890.46
_chemical_name_systematic
; 
 ? 
;
_space_group_IT_number 10
_symmetry_cell_setting monoclinic
_symmetry_space_group_name_Hall '-P 2y'
_symmetry_space_group_name_H-M 'P 1 2/m 1'
_atom_sites_solution_hydrogens geom
_atom_sites_solution_primary direct
_atom_sites_solution_secondary difmap
_audit_creation_method SHELXL-97
_cell_angle_alpha 90.00
_cell_angle_beta 98.771(14)
_cell_angle_gamma 90.00
_cell_formula_units_Z 1
_cell_length_a 11.2539(19)
_cell_length_b 15.772(2)
_cell_length_c 16.175(3)
_cell_measurement_reflns_used 1178
_cell_measurement_temperature 100(2)
_cell_measurement_theta_max 49.19
_cell_measurement_theta_min 2.80
_cell_volume 2837.4(8)
_computing_cell_refinement 'Bruker SAINT'
_computing_data_collection 'Bruker APEX2'
_computing_data_reduction 'Bruker SAINT'
_computing_molecular_graphics 'Bruker SHELXTL'
_computing_publication_material 'Bruker SHELXTL'
_computing_structure_refinement 'SHELXL-97 (Sheldrick, 2008)'
_computing_structure_solution 'SHELXS-97 (Sheldrick, 2008)'
_diffrn_ambient_temperature 100(2)
_diffrn_measured_fraction_theta_full 0.946
_diffrn_measured_fraction_theta_max 0.946
_diffrn_measurement_device_type 'Bruker APEX-II CCD'
_diffrn_measurement_method '\f and \w scans'
_diffrn_radiation_monochromator graphite
_diffrn_radiation_source 'fine-focus sealed tube'
_diffrn_radiation_type CuK\a
_diffrn_radiation_wavelength 1.54178
_diffrn_reflns_av_R_equivalents 0.1190
_diffrn_reflns_av_sigmaI/netI 0.1417
_diffrn_reflns_limit_h_max 11
_diffrn_reflns_limit_h_min -11
_diffrn_reflns_limit_k_max 15
_diffrn_reflns_limit_k_min -9
_diffrn_reflns_limit_l_max 16
_diffrn_reflns_limit_l_min -15
_diffrn_reflns_number 9400
_diffrn_reflns_theta_full 51.91
_diffrn_reflns_theta_max 51.91
_diffrn_reflns_theta_min 2.76
_diffrn_standards_number 0
_exptl_absorpt_coefficient_mu 0.694
_exptl_absorpt_correction_T_max 0.7500
_exptl_absorpt_correction_T_min 0.5038
_exptl_absorpt_correction_type multi-scan
_exptl_absorpt_process_details 'SADABS, Bruker'
_exptl_crystal_colour yellow
_exptl_crystal_density_diffrn 0.521
_exptl_crystal_description plate
_exptl_crystal_F_000 453
_exptl_crystal_size_max 0.27
_exptl_crystal_size_mid 0.08
_exptl_crystal_size_min 0.07
_platon_squeeze_details
;
 Diffuse, disordered solvent molecules, could not be adequately modeled.
 The bypass procedure in Platon (Spek, 1990) was used to remove the electronic
 contribution from these solvents. The total potential solvent accessible void
 volume was 1852.5 Ang^3^ and the electron count / cell = 605. As the exact
 solvent content is not known, the reported formula reflects only the atoms
 used in the refinement.

;
_refine_diff_density_max 1.581
_refine_diff_density_min -0.821
_refine_diff_density_rms 0.074
_refine_ls_extinction_method none
_refine_ls_goodness_of_fit_ref 0.928
_refine_ls_hydrogen_treatment constr
_refine_ls_matrix_type full
_refine_ls_number_parameters 214
_refine_ls_number_reflns 3141
_refine_ls_number_restraints 259
_refine_ls_restrained_S_all 0.911
_refine_ls_R_factor_all 0.1142
_refine_ls_R_factor_gt 0.0819
_refine_ls_shift/su_max 0.000
_refine_ls_shift/su_mean 0.000
_refine_ls_structure_factor_coef Fsqd
_refine_ls_weighting_details 'calc w=1/[\s^2^(Fo^2^)+(0.1256P)^2^+0.0000P] where P=(Fo^2^+2Fc^2^)/3'
_refine_ls_weighting_scheme calc
_refine_ls_wR_factor_gt 0.2020
_refine_ls_wR_factor_ref 0.2178
_reflns_number_gt 1793
_reflns_number_total 3141
_reflns_threshold_expression >2sigma(I)
_cod_data_source_file ja200553m_si_005.cif
_cod_data_source_block n0481
_cod_original_cell_volume 2837.5(8)
_cod_database_code 4105918

loop_
_symmetry_equiv_pos_as_xyz
'x, y, z'
'-x, y, -z'
'-x, -y, -z'
'x, -y, z'

loop_
_atom_site_label
_atom_site_type_symbol
_atom_site_fract_x
_atom_site_fract_y
_atom_site_fract_z
_atom_site_U_iso_or_equiv
_atom_site_adp_type
_atom_site_occupancy
_atom_site_symmetry_multiplicity
_atom_site_calc_flag
_atom_site_refinement_flags
_atom_site_disorder_assembly
_atom_site_disorder_group
Zn1 Zn 0.01928(9) -0.5000 0.09062(7) 0.0463(5) Uani 1 2 d SU . .
O1 O -0.1081(4) -0.4106(3) 0.0669(3) 0.0884(16) Uani 1 1 d U . .
O3 O 0.1393(4) -0.5893(3) 0.0714(3) 0.0975(18) Uani 1 1 d U . .
C1 C -0.1509(5) -0.3840(3) -0.0012(5) 0.0465(15) Uani 1 1 d U . .
C2 C -0.2301(5) -0.3035(3) -0.0031(4) 0.0541(16) Uani 1 1 d U . .
C3 C -0.3186(11) -0.2875(8) -0.0646(9) 0.063(4) Uani 0.498(8) 1 d PU A 1
H3 H -0.3330 -0.3263 -0.1099 0.076 Uiso 0.498(8) 1 calc PR A 1
C4 C -0.3928(12) -0.2149(7) -0.0659(9) 0.067(4) Uani 0.498(8) 1 d PU A 1
H4 H -0.4577 -0.2068 -0.1102 0.080 Uiso 0.498(8) 1 calc PR A 1
C5 C -0.3698(5) -0.1554(3) -0.0018(5) 0.0619(18) Uani 1 1 d U . .
C6 C -0.2731(11) -0.1732(7) 0.0653(9) 0.062(4) Uani 0.498(8) 1 d PU A 1
H6 H -0.2560 -0.1343 0.1105 0.075 Uiso 0.498(8) 1 calc PR A 1
C7 C -0.2043(11) -0.2468(8) 0.0648(9) 0.059(4) Uani 0.498(8) 1 d PU A 1
H7 H -0.1412 -0.2585 0.1094 0.071 Uiso 0.498(8) 1 calc PR A 1
C3' C -0.2371(10) -0.2473(7) -0.0711(9) 0.061(3) Uani 0.502(8) 1 d PU A 2
H3' H -0.1976 -0.2600 -0.1175 0.073 Uiso 0.502(8) 1 calc PR A 2
C4' C -0.3034(10) -0.1722(7) -0.0696(9) 0.064(4) Uani 0.502(8) 1 d PU A 2
H4' H -0.3045 -0.1320 -0.1135 0.077 Uiso 0.502(8) 1 calc PR A 2
C6' C -0.3652(10) -0.2145(7) 0.0593(9) 0.063(4) Uani 0.502(8) 1 d PU A 2
H6' H -0.4129 -0.2061 0.1023 0.076 Uiso 0.502(8) 1 calc PR A 2
C7' C -0.2925(11) -0.2884(8) 0.0624(8) 0.059(3) Uani 0.502(8) 1 d PU A 2
H7' H -0.2870 -0.3264 0.1085 0.071 Uiso 0.502(8) 1 calc PR A 2
C8 C -0.4405(4) -0.0770(3) -0.0011(5) 0.0620(19) Uani 1 1 d U . .
C9 C -0.3806(7) 0.0000 -0.0012(7) 0.074(3) Uani 1 2 d SU . .
H9 H -0.2963 0.0000 -0.0013 0.089 Uiso 0.50 1 calc PR A .
N1 N 0.0379(7) -0.5000 0.2137(5) 0.072(2) Uani 1 2 d SDU . .
C18 C -0.0465(12) -0.5344(8) 0.2532(9) 0.116(5) Uani 0.50 1 d PDU . .
H18 H -0.1156 -0.5589 0.2208 0.139 Uiso 0.50 1 calc PR . .
C19 C -0.0365(15) -0.5356(10) 0.3416(10) 0.162(8) Uani 0.50 1 d PDU . .
H19 H -0.0972 -0.5632 0.3666 0.194 Uiso 0.50 1 calc PR . .
C20 C 0.0531(13) -0.5000 0.3898(10) 0.163(6) Uani 1 2 d SDU . .
C21 C 0.1363(14) -0.4642(13) 0.3528(9) 0.172(8) Uani 0.50 1 d PDU . .
C22 C 0.1309(15) -0.4640(11) 0.2635(9) 0.147(7) Uani 0.50 1 d PDU . .
H22 H 0.1937 -0.4381 0.2393 0.176 Uiso 0.50 1 calc PR . .
C23 C 0.0480(17) -0.5000 0.4805(10) 0.184(7) Uani 1 2 d SDU . .
H23 H 0.1236 -0.5000 0.5158 0.220 Uiso 1 2 calc SR . .
C25 C 0.341(2) -0.409(3) 0.4397(15) 0.37(3) Uani 0.25 1 d PDU . .
H25 H 0.4145 -0.3911 0.4721 0.446 Uiso 0.25 1 calc PR . .
C24 C 0.2479(19) -0.432(2) 0.3984(11) 0.249(16) Uani 0.25 1 d PDU . .

loop_
_atom_site_aniso_label
_atom_site_aniso_U_11
_atom_site_aniso_U_22
_atom_site_aniso_U_33
_atom_site_aniso_U_23
_atom_site_aniso_U_13
_atom_site_aniso_U_12
Zn1 0.0361(7) 0.0252(6) 0.0807(9) 0.000 0.0186(5) 0.000
O1 0.108(4) 0.081(3) 0.075(4) -0.001(3) 0.012(3) 0.044(3)
O3 0.114(4) 0.096(4) 0.081(4) 0.010(3) 0.011(3) 0.060(3)
C1 0.034(3) 0.035(3) 0.074(5) -0.003(3) 0.017(3) -0.009(3)
C2 0.037(3) 0.024(3) 0.105(5) 0.004(3) 0.025(3) 0.001(3)
C3 0.028(7) 0.051(7) 0.111(9) -0.023(7) 0.016(6) 0.001(6)
C4 0.047(8) 0.027(6) 0.125(10) 0.001(6) 0.008(7) 0.009(6)
C5 0.034(3) 0.021(3) 0.136(6) 0.003(3) 0.028(3) -0.006(3)
C6 0.042(7) 0.033(6) 0.115(9) -0.008(6) 0.021(6) 0.000(5)
C7 0.038(7) 0.041(6) 0.099(9) -0.012(6) 0.012(6) 0.001(5)
C3' 0.030(7) 0.043(6) 0.116(9) 0.018(6) 0.033(6) 0.002(5)
C4' 0.039(7) 0.031(6) 0.126(9) 0.024(6) 0.027(6) 0.008(5)
C6' 0.044(8) 0.018(6) 0.135(10) 0.004(6) 0.038(7) 0.000(5)
C7' 0.052(8) 0.037(6) 0.092(8) 0.009(6) 0.023(6) 0.006(6)
C8 0.028(3) 0.017(2) 0.146(6) 0.004(3) 0.025(3) -0.001(2)
C9 0.030(5) 0.026(4) 0.171(10) 0.000 0.029(5) 0.000
N1 0.095(6) 0.028(4) 0.097(5) 0.000 0.024(4) 0.000
C18 0.164(11) 0.112(14) 0.081(7) 0.006(9) 0.049(8) -0.024(10)
C19 0.241(16) 0.16(2) 0.086(8) 0.019(11) 0.040(10) -0.041(13)
C20 0.229(16) 0.185(16) 0.076(8) 0.000 0.025(8) 0.000
C21 0.267(18) 0.159(19) 0.083(8) -0.013(11) 0.008(9) -0.079(13)
C22 0.213(14) 0.136(16) 0.083(7) -0.001(10) -0.006(8) -0.072(12)
C23 0.25(2) 0.222(17) 0.083(9) 0.000 0.038(9) 0.000
C25 0.40(5) 0.43(7) 0.24(5) -0.12(5) -0.09(5) -0.18(6)
C24 0.32(3) 0.28(4) 0.12(2) -0.02(3) -0.041(19) -0.12(3)

loop_
_atom_type_symbol
_atom_type_description
_atom_type_scat_dispersion_real
_atom_type_scat_dispersion_imag
_atom_type_scat_source
C C 0.0181 0.0091 'International Tables Vol C Tables 4.2.6.8 and 6.1.1.4'
H H 0.0000 0.0000 'International Tables Vol C Tables 4.2.6.8 and 6.1.1.4'
N N 0.0311 0.0180 'International Tables Vol C Tables 4.2.6.8 and 6.1.1.4'
O O 0.0492 0.0322 'International Tables Vol C Tables 4.2.6.8 and 6.1.1.4'
Zn Zn -1.5491 0.6778 'International Tables Vol C Tables 4.2.6.8 and 6.1.1.4'

loop_
_geom_angle_atom_site_label_1
_geom_angle_atom_site_label_2
_geom_angle_atom_site_label_3
_geom_angle
_geom_angle_site_symmetry_1
_geom_angle_site_symmetry_3
N1 Zn1 O1 99.0(2) . .
N1 Zn1 O1 99.0(2) . 4_545
O1 Zn1 O1 89.3(3) . 4_545
N1 Zn1 O3 100.7(2) . .
O1 Zn1 O3 160.31(19) . .
O1 Zn1 O3 87.4(2) 4_545 .
N1 Zn1 O3 100.7(2) . 4_545
O1 Zn1 O3 87.4(2) . 4_545
O1 Zn1 O3 160.31(19) 4_545 4_545
O3 Zn1 O3 89.1(3) . 4_545
N1 Zn1 Zn1 177.5(2) . 3_545
O1 Zn1 Zn1 79.29(15) . 3_545
O1 Zn1 Zn1 79.29(15) 4_545 3_545
O3 Zn1 Zn1 81.03(16) . 3_545
O3 Zn1 Zn1 81.03(16) 4_545 3_545
C1 O1 Zn1 126.3(4) . .
C1 O3 Zn1 123.3(4) 3_545 .
O1 C1 O3 129.5(6) . 3_545
O1 C1 C2 116.8(6) . .
O3 C1 C2 113.7(6) 3_545 .
C3 C2 C7' 97.6(8) . .
C3 C2 C3' 49.0(7) . .
C7' C2 C3' 121.2(8) . .
C3 C2 C7 120.4(8) . .
C7' C2 C7 50.3(6) . .
C3' C2 C7 100.9(8) . .
C3 C2 C1 122.5(8) . .
C7' C2 C1 119.0(7) . .
C3' C2 C1 119.7(7) . .
C7 C2 C1 117.0(7) . .
C2 C3 C4 122.8(11) . .
C2 C3 H3 118.6 . .
C4 C3 H3 118.6 . .
C5 C4 C3 119.4(11) . .
C5 C4 H4 120.3 . .
C3 C4 H4 120.3 . .
C6' C5 C4 93.6(8) . .
C6' C5 C6 51.4(7) . .
C4 C5 C6 117.6(8) . .
C6' C5 C4' 117.6(8) . .
C4 C5 C4' 50.9(7) . .
C6 C5 C4' 96.8(8) . .
C6' C5 C8 122.3(7) . .
C4 C5 C8 122.1(7) . .
C6 C5 C8 120.3(7) . .
C4' C5 C8 120.2(7) . .
C7 C6 C5 120.8(11) . .
C7 C6 H6 119.6 . .
C5 C6 H6 119.6 . .
C6 C7 C2 118.9(11) . .
C6 C7 H7 120.5 . .
C2 C7 H7 120.5 . .
C4' C3' C2 119.0(11) . .
C4' C3' H3' 120.5 . .
C2 C3' H3' 120.5 . .
C3' C4' C5 120.5(10) . .
C3' C4' H4' 119.8 . .
C5 C4' H4' 119.8 . .
C5 C6' C7' 123.3(11) . .
C5 C6' H6' 118.4 . .
C7' C6' H6' 118.4 . .
C2 C7' C6' 118.2(11) . .
C2 C7' H7' 120.9 . .
C6' C7' H7' 120.9 . .
C8 C8 C9 119.0(3) 2_455 .
C8 C8 C5 122.8(3) 2_455 .
C9 C8 C5 118.2(4) . .
C8 C9 C8 121.9(7) . 4
C8 C9 H9 119.0 . .
C8 C9 H9 119.0 4 .
C18 N1 C18 47.9(10) . 4_545
C18 N1 C22 115.5(13) . .
C18 N1 C22 95.0(11) 4_545 .
C18 N1 C22 95.0(11) . 4_545
C18 N1 C22 115.5(13) 4_545 4_545
C22 N1 C22 50.0(15) . 4_545
C18 N1 Zn1 120.6(8) . .
C18 N1 Zn1 120.6(8) 4_545 .
C22 N1 Zn1 123.9(8) . .
C22 N1 Zn1 123.9(8) 4_545 .
N1 C18 C19 122.3(13) . .
N1 C18 C22 42.7(6) . 4_545
C19 C18 C22 89.5(9) . 4_545
N1 C18 H18 118.9 . .
C19 C18 H18 118.9 . .
C22 C18 H18 140.5 4_545 .
C20 C19 C18 122.2(15) . .
C20 C19 C21 42.8(8) . 4_545
C18 C19 C21 91.0(9) . 4_545
C20 C19 H19 118.9 . .
C18 C19 H19 118.9 . .
C21 C19 H19 137.7 4_545 .
C20 C20 C19 0(10) 4_545 .
C20 C20 C19 0(10) 4_545 4_545
C19 C20 C19 51.0(15) . 4_545
C20 C20 C21 0(10) 4_545 .
C19 C20 C21 116.9(17) . .
C19 C20 C21 94.7(13) 4_545 .
C20 C20 C21 0(10) 4_545 4_545
C19 C20 C21 94.7(13) . 4_545
C19 C20 C21 116.9(17) 4_545 4_545
C21 C20 C21 50.9(19) . 4_545
C20 C20 C23 0(10) 4_545 4_545
C19 C20 C23 116.7(14) . 4_545
C19 C20 C23 116.7(14) 4_545 4_545
C21 C20 C23 126.3(14) . 4_545
C21 C20 C23 126.3(14) 4_545 4_545
C20 C20 C23 0(10) 4_545 .
C19 C20 C23 116.7(14) . .
C19 C20 C23 116.7(14) 4_545 .
C21 C20 C23 126.3(14) . .
C21 C20 C23 126.3(14) 4_545 .
C23 C20 C23 0.0(14) 4_545 .
C21 C21 C20 64.5(10) 4_545 .
C21 C21 C20 64.5(10) 4_545 4_545
C20 C21 C20 0.0(12) . 4_545
C21 C21 C22 90.1(10) 4_545 .
C20 C21 C22 122.4(13) . .
C20 C21 C22 122.4(13) 4_545 .
C21 C21 C24 110.3(17) 4_545 .
C20 C21 C24 122.7(12) . .
C20 C21 C24 122.7(12) 4_545 .
C22 C21 C24 114.4(11) . .
C21 C21 C22 51.7(8) 4_545 4_545
C20 C21 C22 98.8(13) . 4_545
C20 C21 C22 98.8(13) 4_545 4_545
C22 C21 C22 38.4(11) . 4_545
C24 C21 C22 122.7(17) . 4_545
C21 C21 C19 89.9(8) 4_545 4_545
C20 C21 C19 42.5(7) . 4_545
C20 C21 C19 42.5(7) 4_545 4_545
C22 C21 C19 91.0(9) . 4_545
C24 C21 C19 146.6(17) . 4_545
C22 C21 C19 90.8(8) 4_545 4_545
N1 C22 C21 120.7(13) . .
N1 C22 C18 42.3(6) . 4_545
C21 C22 C18 88.4(10) . 4_545
N1 C22 H22 119.6 . .
C21 C22 H22 119.6 . .
C18 C22 H22 140.8 4_545 .
C23 C23 C20 129(2) 3_546 .
C23 C23 H23 115.5 3_546 .
C20 C23 H23 115.5 . .
C24 C25 H25 180.0 . .
C25 C24 C21 176(2) . .

loop_
_geom_bond_atom_site_label_1
_geom_bond_atom_site_label_2
_geom_bond_distance
_geom_bond_site_symmetry_2
Zn1 N1 1.970(9) .
Zn1 O1 2.005(5) .
Zn1 O1 2.005(5) 4_545
Zn1 O3 2.007(5) .
Zn1 O3 2.007(5) 4_545
Zn1 Zn1 2.897(2) 3_545
O1 C1 1.208(7) .
O3 C1 1.238(7) 3_545
C1 O3 1.238(7) 3_545
C1 C2 1.549(8) .
C2 C3 1.320(14) .
C2 C7' 1.379(13) .
C2 C3' 1.406(13) .
C2 C7 1.412(13) .
C3 C4 1.416(15) .
C3 H3 0.9500 .
C4 C5 1.393(14) .
C4 H4 0.9500 .
C5 C6' 1.353(13) .
C5 C6 1.442(14) .
C5 C4' 1.443(14) .
C5 C8 1.472(7) .
C6 C7 1.396(15) .
C6 H6 0.9500 .
C7 H7 0.9500 .
C3' C4' 1.402(15) .
C3' H3' 0.9500 .
C4' H4' 0.9500 .
C6' C7' 1.421(15) .
C6' H6' 0.9500 .
C7' H7' 0.9500 .
C8 C8 1.345(10) 2_455
C8 C9 1.389(6) .
C9 C8 1.389(6) 4
C9 H9 0.9500 .
N1 C18 1.338(12) .
N1 C18 1.338(12) 4_545
N1 C22 1.346(13) .
N1 C22 1.346(13) 4_545
C18 C19 1.418(17) .
C18 C22 1.98(2) 4_545
C18 H18 0.9500 .
C19 C20 1.305(15) .
C19 C21 1.93(2) 4_545
C19 H19 0.9500 .
C20 C20 0.0000 4_545
C20 C19 1.305(15) 4_545
C20 C21 1.314(15) .
C20 C21 1.314(15) 4_545
C20 C23 1.48(2) 4_545
C20 C23 1.48(2) .
C21 C21 1.13(4) 4_545
C21 C20 1.314(15) 4_545
C21 C22 1.436(17) .
C21 C24 1.4455(10) .
C21 C22 1.83(2) 4_545
C21 C19 1.93(2) 4_545
C22 C18 1.98(2) 4_545
C22 H22 0.9500 .
C23 C23 1.33(3) 3_546
C23 H23 0.9500 .
C25 C24 1.2134(10) .
C25 H25 0.9500 .

loop_
_geom_torsion_atom_site_label_1
_geom_torsion_atom_site_label_2
_geom_torsion_atom_site_label_3
_geom_torsion_atom_site_label_4
_geom_torsion
_geom_torsion_site_symmetry_1
_geom_torsion_site_symmetry_4
N1 Zn1 O1 C1 178.0(5) . .
O1 Zn1 O1 C1 -83.0(6) 4_545 .
O3 Zn1 O1 C1 -2.5(10) . .
O3 Zn1 O1 C1 77.5(6) 4_545 .
Zn1 Zn1 O1 C1 -3.8(5) 3_545 .
N1 Zn1 O3 C1 173.5(5) . 3_545
O1 Zn1 O3 C1 -6.0(10) . 3_545
O1 Zn1 O3 C1 74.9(5) 4_545 3_545
O3 Zn1 O3 C1 -85.7(6) 4_545 3_545
Zn1 Zn1 O3 C1 -4.7(5) 3_545 3_545
Zn1 O1 C1 O3 9.6(10) . 3_545
Zn1 O1 C1 C2 -168.8(4) . .
O1 C1 C2 C3 -151.5(9) . .
O3 C1 C2 C3 29.9(10) 3_545 .
O1 C1 C2 C7' -29.2(10) . .
O3 C1 C2 C7' 152.1(8) 3_545 .
O1 C1 C2 C3' 150.7(8) . .
O3 C1 C2 C3' -28.0(9) 3_545 .
O1 C1 C2 C7 28.3(9) . .
O3 C1 C2 C7 -150.4(8) 3_545 .
C7' C2 C3 C4 47.0(14) . .
C3' C2 C3 C4 -78.3(14) . .
C7 C2 C3 C4 -1.0(17) . .
C1 C2 C3 C4 178.7(9) . .
C2 C3 C4 C5 2.6(18) . .
C3 C4 C5 C6' -50.2(12) . .
C3 C4 C5 C6 -2.5(15) . .
C3 C4 C5 C4' 72.8(12) . .
C3 C4 C5 C8 177.5(9) . .
C6' C5 C6 C7 72.0(12) . .
C4 C5 C6 C7 1.0(15) . .
C4' C5 C6 C7 -48.1(12) . .
C8 C5 C6 C7 -179.1(9) . .
C5 C6 C7 C2 0.6(17) . .
C3 C2 C7 C6 -0.6(15) . .
C7' C2 C7 C6 -73.8(12) . .
C3' C2 C7 C6 47.9(12) . .
C1 C2 C7 C6 179.7(9) . .
C3 C2 C3' C4' 74.9(12) . .
C7' C2 C3' C4' 3.7(15) . .
C7 C2 C3' C4' -46.2(12) . .
C1 C2 C3' C4' -176.2(9) . .
C2 C3' C4' C5 -4.0(17) . .
C6' C5 C4' C3' 0.2(15) . .
C4 C5 C4' C3' -70.5(12) . .
C6 C5 C4' C3' 49.8(12) . .
C8 C5 C4' C3' -179.1(9) . .
C4 C5 C6' C7' 51.4(13) . .
C6 C5 C6' C7' -71.5(12) . .
C4' C5 C6' C7' 4.2(15) . .
C8 C5 C6' C7' -176.5(9) . .
C3 C2 C7' C6' -45.7(13) . .
C3' C2 C7' C6' 0.4(15) . .
C7 C2 C7' C6' 78.0(12) . .
C1 C2 C7' C6' -179.7(8) . .
C5 C6' C7' C2 -4.6(17) . .
C6' C5 C8 C8 -57.5(13) . 2_455
C4 C5 C8 C8 61.5(13) . 2_455
C6 C5 C8 C8 -118.5(11) . 2_455
C4' C5 C8 C8 121.7(11) . 2_455
C6' C5 C8 C9 121.1(10) . .
C4 C5 C8 C9 -119.9(10) . .
C6 C5 C8 C9 60.2(11) . .
C4' C5 C8 C9 -59.6(11) . .
C8 C8 C9 C8 -1.7(18) 2_455 4
C5 C8 C9 C8 179.6(6) . 4
O1 Zn1 N1 C18 73.5(6) . .
O1 Zn1 N1 C18 -17.2(6) 4_545 .
O3 Zn1 N1 C18 -106.3(6) . .
O3 Zn1 N1 C18 162.6(6) 4_545 .
Zn1 Zn1 N1 C18 28.1(6) 3_545 .
O1 Zn1 N1 C18 17.2(6) . 4_545
O1 Zn1 N1 C18 -73.5(6) 4_545 4_545
O3 Zn1 N1 C18 -162.6(6) . 4_545
O3 Zn1 N1 C18 106.3(6) 4_545 4_545
Zn1 Zn1 N1 C18 -28.1(6) 3_545 4_545
O1 Zn1 N1 C22 -104.0(10) . .
O1 Zn1 N1 C22 165.2(10) 4_545 .
O3 Zn1 N1 C22 76.1(10) . .
O3 Zn1 N1 C22 -15.0(10) 4_545 .
Zn1 Zn1 N1 C22 -149.4(10) 3_545 .
O1 Zn1 N1 C22 -165.2(10) . 4_545
O1 Zn1 N1 C22 104.0(10) 4_545 4_545
O3 Zn1 N1 C22 15.0(10) . 4_545
O3 Zn1 N1 C22 -76.1(10) 4_545 4_545
Zn1 Zn1 N1 C22 149.4(10) 3_545 4_545
C18 N1 C18 C19 -74.7(7) 4_545 .
C22 N1 C18 C19 -2.2(11) . .
C22 N1 C18 C19 45.5(10) 4_545 .
Zn1 N1 C18 C19 -179.9(6) . .
C18 N1 C18 C22 -120.2(9) 4_545 4_545
C22 N1 C18 C22 -47.7(15) . 4_545
Zn1 N1 C18 C22 134.6(9) . 4_545
N1 C18 C19 C20 3.0(12) . .
C22 C18 C19 C20 31.8(11) 4_545 .
N1 C18 C19 C21 -28.3(9) . 4_545
C22 C18 C19 C21 0.6(8) 4_545 4_545
C18 C19 C20 C20 0.0(10) . 4_545
C21 C19 C20 C20 0.0(11) 4_545 4_545
C18 C19 C20 C19 71.5(12) . 4_545
C21 C19 C20 C19 121.1(13) 4_545 4_545
C18 C19 C20 C21 -1.5(19) . .
C21 C19 C20 C21 48(2) 4_545 .
C18 C19 C20 C21 -49.6(13) . 4_545
C18 C19 C20 C23 175.4(7) . 4_545
C21 C19 C20 C23 -135.0(12) 4_545 4_545
C18 C19 C20 C23 175.4(7) . .
C21 C19 C20 C23 -135.0(12) 4_545 .
C20 C20 C21 C21 0.0(13) 4_545 4_545
C19 C20 C21 C21 -73.0(11) . 4_545
C19 C20 C21 C21 -121.2(12) 4_545 4_545
C23 C20 C21 C21 110.5(13) 4_545 4_545
C23 C20 C21 C21 110.5(13) . 4_545
C19 C20 C21 C20 0(100) . 4_545
C19 C20 C21 C20 0(100) 4_545 4_545
C21 C20 C21 C20 0(100) 4_545 4_545
C23 C20 C21 C20 0(100) 4_545 4_545
C23 C20 C21 C20 0(100) . 4_545
C20 C20 C21 C22 0.0(8) 4_545 .
C19 C20 C21 C22 0(2) . .
C19 C20 C21 C22 -49(2) 4_545 .
C21 C20 C21 C22 72.6(19) 4_545 .
C23 C20 C21 C22 -176.9(13) 4_545 .
C23 C20 C21 C22 -176.9(13) . .
C20 C20 C21 C24 0.0(11) 4_545 .
C19 C20 C21 C24 -172(2) . .
C19 C20 C21 C24 140(2) 4_545 .
C21 C20 C21 C24 -99(2) 4_545 .
C23 C20 C21 C24 12(3) 4_545 .
C23 C20 C21 C24 12(3) . .
C20 C20 C21 C22 0.0(9) 4_545 4_545
C19 C20 C21 C22 -33.2(17) . 4_545
C19 C20 C21 C22 -81.4(12) 4_545 4_545
C21 C20 C21 C22 39.8(11) 4_545 4_545
C23 C20 C21 C22 150.3(8) 4_545 4_545
C23 C20 C21 C22 150.3(8) . 4_545
C20 C20 C21 C19 0.0(9) 4_545 4_545
C19 C20 C21 C19 48.2(16) . 4_545
C21 C20 C21 C19 121.2(12) 4_545 4_545
C23 C20 C21 C19 -128.4(14) 4_545 4_545
C23 C20 C21 C19 -128.4(14) . 4_545
C18 N1 C22 C21 0(2) . .
C18 N1 C22 C21 45.6(17) 4_545 .
C22 N1 C22 C21 -73.7(17) 4_545 .
Zn1 N1 C22 C21 178.0(12) . .
C18 N1 C22 C18 -45.3(11) . 4_545
C22 N1 C22 C18 -119.4(9) 4_545 4_545
Zn1 N1 C22 C18 132.4(9) . 4_545
C21 C21 C22 N1 60.5(14) 4_545 .
C20 C21 C22 N1 1(3) . .
C20 C21 C22 N1 1(3) 4_545 .
C24 C21 C22 N1 173(2) . .
C22 C21 C22 N1 60.5(14) 4_545 .
C19 C21 C22 N1 -29.4(17) 4_545 .
C21 C21 C22 C18 89.3(6) 4_545 4_545
C20 C21 C22 C18 29.8(18) . 4_545
C20 C21 C22 C18 29.8(18) 4_545 4_545
C24 C21 C22 C18 -158(2) . 4_545
C22 C21 C22 C18 89.3(6) 4_545 4_545
C19 C21 C22 C18 -0.6(8) 4_545 4_545
C20 C20 C23 C23 0(10) 4_545 3_546
C19 C20 C23 C23 -28.8(10) . 3_546
C19 C20 C23 C23 28.8(10) 4_545 3_546
C21 C20 C23 C23 147.8(14) . 3_546
C21 C20 C23 C23 -147.8(14) 4_545 3_546
C23 C20 C23 C23 0(100) 4_545 3_546
C21 C21 C24 C25 -38(47) 4_545 .
C20 C21 C24 C25 34(48) . .
C20 C21 C24 C25 34(48) 4_545 .
C22 C21 C24 C25 -138(47) . .
C22 C21 C24 C25 -95(47) 4_545 .
C19 C21 C24 C25 86(48) 4_545 .

loop_
_platon_squeeze_void_nr
_platon_squeeze_void_average_x
_platon_squeeze_void_average_y
_platon_squeeze_void_average_z
_platon_squeeze_void_volume
_platon_squeeze_void_count_electrons
_platon_squeeze_void_content
1 -0.035 -0.007 -0.005 1851 605 ' '
